data_2214774
loop_
_publ_author_name
'Tang, Zheng'
'Ding, Xiao-Ling'
'Dong, Wen-Liang'
'Zhao, Bao-Xiang'

_publ_section_title
;
 1-Benzyl-3-phenyl-1<i>H</i>-pyrazole-5-carboxylic acid
;
_journal_coden_ASTM ACSEBH
_journal_coeditor_code KP2120
_journal_issue 8
_journal_name_full
;
 Acta Crystallographica, Section E: Structure Reports Online
;
_journal_page_first o3473
_journal_page_last o3473
_journal_paper_doi 10.1107/S1600536807033363
_journal_volume 63
_journal_year 2007
_chemical_formula_iupac 'C17 H14 N2 O2'
_chemical_formula_moiety 'C17 H14 N2 O2'
_chemical_formula_sum 'C17 H14 N2 O2'
_chemical_formula_weight 278.30
_chemical_name_systematic
;
1-Benzyl-3-phenyl-1<i>H</i>-pyrazole-5-carboxylic acid
;
_space_group_IT_number 14
_symmetry_cell_setting monoclinic
_symmetry_space_group_name_Hall '-P 2yn'
_symmetry_space_group_name_H-M 'P 1 21/n 1'
_atom_sites_solution_hydrogens geom
_atom_sites_solution_primary direct
_atom_sites_solution_secondary difmap
_audit_creation_method SHELXL-97
_cell_angle_alpha 90.00
_cell_angle_beta 106.132(3)
_cell_angle_gamma 90.00
_cell_formula_units_Z 4
_cell_length_a 13.1764(5)
_cell_length_b 5.3356(2)
_cell_length_c 20.6646(7)
_cell_measurement_reflns_used 2168
_cell_measurement_temperature 293(2)
_cell_measurement_theta_max 24.88
_cell_measurement_theta_min 3.05
_cell_volume 1395.60(9)
_computing_cell_refinement APEX2
_computing_data_collection 'APEX2 (Bruker, 2005)'
_computing_data_reduction APEX2
_computing_molecular_graphics 'SHELXTL (Bruker, 1997)'
_computing_publication_material 'WinGX (Farrugia, 1999)'
_computing_structure_refinement 'SHELXL97 (Sheldrick, 1997)'
_computing_structure_solution 'SIR97 (Altomare <i>et al.</i>,  1999)'
_diffrn_ambient_temperature 293(2)
_diffrn_measured_fraction_theta_full 0.993
_diffrn_measured_fraction_theta_max 0.993
_diffrn_measurement_device_type 'Bruker APEXII CCD area-detector'
_diffrn_measurement_method '\f and \w'
_diffrn_radiation_monochromator graphite
_diffrn_radiation_source 'fine-focus sealed tube'
_diffrn_radiation_type MoK\a
_diffrn_radiation_wavelength 0.71073
_diffrn_reflns_av_R_equivalents 0.0346
_diffrn_reflns_av_sigmaI/netI 0.0432
_diffrn_reflns_limit_h_max 16
_diffrn_reflns_limit_h_min -17
_diffrn_reflns_limit_k_max 6
_diffrn_reflns_limit_k_min -6
_diffrn_reflns_limit_l_max 24
_diffrn_reflns_limit_l_min -26
_diffrn_reflns_number 8816
_diffrn_reflns_theta_full 27.52
_diffrn_reflns_theta_max 27.52
_diffrn_reflns_theta_min 1.65
_diffrn_standards_decay_% 0
_diffrn_standards_number 0
_exptl_absorpt_coefficient_mu 0.088
_exptl_absorpt_correction_T_max 0.9847
_exptl_absorpt_correction_T_min 0.9743
_exptl_absorpt_correction_type multi-scan
_exptl_absorpt_process_details '(APEX2; Bruker, 2005)'
_exptl_crystal_colour colourless
_exptl_crystal_density_diffrn 1.325
_exptl_crystal_density_method 'not measured'
_exptl_crystal_description prism
_exptl_crystal_F_000 584
_exptl_crystal_size_max 0.30
_exptl_crystal_size_mid 0.21
_exptl_crystal_size_min 0.17
_refine_diff_density_max 0.154
_refine_diff_density_min -0.192
_refine_ls_extinction_method none
_refine_ls_goodness_of_fit_ref 0.899
_refine_ls_hydrogen_treatment constr
_refine_ls_matrix_type full
_refine_ls_number_parameters 191
_refine_ls_number_reflns 3175
_refine_ls_number_restraints 0
_refine_ls_restrained_S_all 0.899
_refine_ls_R_factor_all 0.0918
_refine_ls_R_factor_gt 0.0471
_refine_ls_shift/su_max 0.000
_refine_ls_shift/su_mean 0.000
_refine_ls_structure_factor_coef Fsqd
_refine_ls_weighting_details 'calc w=1/[\s^2^(Fo^2^)+(0.1P)^2^+0.212P] where P=(Fo^2^+2Fc^2^)/3'
_refine_ls_weighting_scheme calc
_refine_ls_wR_factor_gt 0.1278
_refine_ls_wR_factor_ref 0.1639
_reflns_number_gt 1921
_reflns_number_total 3175
_reflns_threshold_expression I>2\s(I)
_cod_data_source_file kp2120.cif
_cod_data_source_block I
_cod_original_sg_symbol_H-M 'P 21/n'
_cod_database_code 2214774
_cod_database_fobs_code 2214774

loop_
_symmetry_equiv_pos_as_xyz
'x, y, z'
'-x+1/2, y+1/2, -z+1/2'
'-x, -y, -z'
'x-1/2, -y-1/2, z-1/2'

loop_
_atom_site_type_symbol
_atom_site_label
_atom_site_fract_x
_atom_site_fract_y
_atom_site_fract_z
_atom_site_U_iso_or_equiv
_atom_site_adp_type
_atom_site_calc_flag
_atom_site_refinement_flags
_atom_site_occupancy
C C1 0.3797(2) -0.3005(5) 0.34905(13) 0.0702(7) Uani d . 1
H H1 0.4076 -0.4120 0.3239 0.084 Uiso calc R 1
C C2 0.2974(2) -0.1482(5) 0.31785(12) 0.0722(7) Uani d . 1
H H2 0.2690 -0.1573 0.2714 0.087 Uiso calc R 1
C C3 0.25613(19) 0.0193(4) 0.35477(10) 0.0584(6) Uani d . 1
H H3 0.2004 0.1230 0.3329 0.070 Uiso calc R 1
C C4 0.29696(15) 0.0340(4) 0.42403(9) 0.0445(5) Uani d . 1
C C5 0.37994(17) -0.1229(4) 0.45512(11) 0.0560(6) Uani d . 1
H H5 0.4082 -0.1167 0.5016 0.067 Uiso calc R 1
C C6 0.42100(19) -0.2885(5) 0.41757(13) 0.0664(6) Uani d . 1
H H6 0.4770 -0.3923 0.4389 0.080 Uiso calc R 1
C C7 0.25032(14) 0.2085(4) 0.46310(9) 0.0411(4) Uani d . 1
C C8 0.18501(15) 0.4147(4) 0.44101(9) 0.0443(5) Uani d . 1
H H8 0.1629 0.4779 0.3974 0.053 Uiso calc R 1
C C9 0.15998(14) 0.5055(4) 0.49666(9) 0.0407(4) Uani d . 1
C C10 0.09260(14) 0.7196(4) 0.50114(9) 0.0419(4) Uani d . 1
C C11 0.20965(16) 0.3581(4) 0.61995(9) 0.0484(5) Uani d . 1
H H11A 0.2045 0.1871 0.6347 0.058 Uiso calc R 1
H H11B 0.1475 0.4476 0.6237 0.058 Uiso calc R 1
C C12 0.30615(15) 0.4784(4) 0.66620(9) 0.0440(5) Uani d . 1
C C13 0.35187(18) 0.6884(4) 0.64740(12) 0.0591(6) Uani d . 1
H H13 0.3252 0.7545 0.6044 0.071 Uiso calc R 1
C C14 0.4374(2) 0.8010(5) 0.69235(15) 0.0783(8) Uani d . 1
H H14 0.4681 0.9425 0.6795 0.094 Uiso calc R 1
C C15 0.4771(2) 0.7040(6) 0.75619(15) 0.0832(9) Uani d . 1
H H15 0.5344 0.7804 0.7865 0.100 Uiso calc R 1
C C16 0.4325(2) 0.4969(6) 0.77479(12) 0.0802(8) Uani d . 1
H H16 0.4596 0.4313 0.8178 0.096 Uiso calc R 1
C C17 0.34734(19) 0.3830(5) 0.73023(10) 0.0619(6) Uani d . 1
H H17 0.3174 0.2409 0.7434 0.074 Uiso calc R 1
N N1 0.26556(13) 0.1739(3) 0.52914(8) 0.0460(4) Uani d . 1
N N2 0.21010(12) 0.3551(3) 0.54916(7) 0.0435(4) Uani d . 1
O O1 0.07681(11) 0.7942(3) 0.55347(7) 0.0529(4) Uani d . 1
O O2 0.04902(11) 0.8197(3) 0.44201(6) 0.0549(4) Uani d . 1
H H2A 0.0087 0.9321 0.4460 0.082 Uiso calc R 1

loop_
_atom_site_aniso_label
_atom_site_aniso_U_11
_atom_site_aniso_U_22
_atom_site_aniso_U_33
_atom_site_aniso_U_12
_atom_site_aniso_U_13
_atom_site_aniso_U_23
C1 0.0844(17) 0.0574(15) 0.0805(17) 0.0054(14) 0.0421(15) -0.0104(13)
C2 0.0992(19) 0.0666(17) 0.0541(14) 0.0088(15) 0.0267(13) -0.0071(12)
C3 0.0759(14) 0.0518(13) 0.0475(12) 0.0096(12) 0.0173(11) -0.0001(10)
C4 0.0517(11) 0.0373(11) 0.0472(11) -0.0058(9) 0.0178(9) -0.0008(9)
C5 0.0554(12) 0.0594(14) 0.0533(12) 0.0028(11) 0.0153(10) 0.0005(10)
C6 0.0659(14) 0.0633(15) 0.0732(16) 0.0148(13) 0.0246(12) 0.0009(13)
C7 0.0462(10) 0.0361(10) 0.0402(10) -0.0043(9) 0.0105(8) 0.0014(8)
C8 0.0501(10) 0.0440(11) 0.0376(10) -0.0045(10) 0.0100(8) 0.0013(8)
C9 0.0418(9) 0.0384(10) 0.0408(10) -0.0021(9) 0.0098(8) 0.0023(8)
C10 0.0389(9) 0.0429(11) 0.0427(10) -0.0034(9) 0.0095(8) 0.0027(8)
C11 0.0578(11) 0.0491(12) 0.0408(10) 0.0025(10) 0.0181(9) 0.0072(9)
C12 0.0515(11) 0.0426(11) 0.0390(10) 0.0077(9) 0.0143(8) -0.0036(8)
C13 0.0624(13) 0.0492(13) 0.0620(14) 0.0024(11) 0.0111(11) 0.0015(11)
C14 0.0727(16) 0.0616(16) 0.097(2) -0.0076(14) 0.0183(15) -0.0156(15)
C15 0.0659(15) 0.095(2) 0.0775(19) 0.0039(16) 0.0020(14) -0.0396(17)
C16 0.0821(18) 0.104(2) 0.0454(13) 0.0168(18) 0.0029(12) -0.0116(14)
C17 0.0740(14) 0.0721(16) 0.0393(11) 0.0113(13) 0.0153(10) 0.0048(11)
N1 0.0536(9) 0.0406(9) 0.0444(9) 0.0036(8) 0.0144(7) 0.0027(7)
N2 0.0502(9) 0.0431(9) 0.0380(8) 0.0003(8) 0.0136(7) 0.0027(7)
O1 0.0580(8) 0.0570(9) 0.0442(8) 0.0094(7) 0.0151(7) 0.0011(7)
O2 0.0626(9) 0.0545(9) 0.0446(8) 0.0145(7) 0.0098(7) 0.0037(6)

loop_
_atom_type_symbol
_atom_type_description
_atom_type_scat_dispersion_real
_atom_type_scat_dispersion_imag
_atom_type_scat_source
C C 0.0033 0.0016 'International Tables Vol C Tables 4.2.6.8 and 6.1.1.4'
H H 0.0000 0.0000 'International Tables Vol C Tables 4.2.6.8 and 6.1.1.4'
N N 0.0061 0.0033 'International Tables Vol C Tables 4.2.6.8 and 6.1.1.4'
O O 0.0106 0.0060 'International Tables Vol C Tables 4.2.6.8 and 6.1.1.4'

loop_
_geom_angle_atom_site_label_1
_geom_angle_atom_site_label_2
_geom_angle_atom_site_label_3
_geom_angle
C2 C1 C6 119.7(2)
C2 C1 H1 120.2
C6 C1 H1 120.2
C1 C2 C3 120.5(2)
C1 C2 H2 119.8
C3 C2 H2 119.8
C2 C3 C4 120.5(2)
C2 C3 H3 119.7
C4 C3 H3 119.7
C3 C4 C5 118.38(19)
C3 C4 C7 120.05(18)
C5 C4 C7 121.55(18)
C6 C5 C4 120.5(2)
C6 C5 H5 119.7
C4 C5 H5 119.7
C1 C6 C5 120.4(2)
C1 C6 H6 119.8
C5 C6 H6 119.8
N1 C7 C8 110.35(16)
N1 C7 C4 120.34(17)
C8 C7 C4 129.27(17)
C9 C8 C7 105.97(16)
C9 C8 H8 127.0
C7 C8 H8 127.0
N2 C9 C8 106.46(16)
N2 C9 C10 125.21(16)
C8 C9 C10 128.33(17)
O1 C10 O2 123.60(18)
O1 C10 C9 124.37(17)
O2 C10 C9 112.02(16)
N2 C11 C12 113.68(15)
N2 C11 H11A 108.8
C12 C11 H11A 108.8
N2 C11 H11B 108.8
C12 C11 H11B 108.8
H11A C11 H11B 107.7
C13 C12 C17 118.9(2)
C13 C12 C11 121.73(18)
C17 C12 C11 119.29(19)
C12 C13 C14 120.2(2)
C12 C13 H13 119.9
C14 C13 H13 119.9
C15 C14 C13 120.1(3)
C15 C14 H14 119.9
C13 C14 H14 119.9
C16 C15 C14 119.9(3)
C16 C15 H15 120.1
C14 C15 H15 120.1
C15 C16 C17 120.4(3)
C15 C16 H16 119.8
C17 C16 H16 119.8
C16 C17 C12 120.5(2)
C16 C17 H17 119.7
C12 C17 H17 119.7
C7 N1 N2 105.94(15)
N1 N2 C9 111.28(14)
N1 N2 C11 117.94(15)
C9 N2 C11 130.75(16)
C10 O2 H2A 109.5

loop_
_geom_bond_atom_site_label_1
_geom_bond_atom_site_label_2
_geom_bond_distance
C1 C2 1.365(3)
C1 C6 1.370(3)
C1 H1 0.9300
C2 C3 1.381(3)
C2 H2 0.9300
C3 C4 1.384(3)
C3 H3 0.9300
C4 C5 1.385(3)
C4 C7 1.474(3)
C5 C6 1.381(3)
C5 H5 0.9300
C6 H6 0.9300
C7 N1 1.336(2)
C7 C8 1.393(3)
C8 C9 1.370(2)
C8 H8 0.9300
C9 N2 1.363(2)
C9 C10 1.465(3)
C10 O1 1.223(2)
C10 O2 1.311(2)
C11 N2 1.465(2)
C11 C12 1.506(3)
C11 H11A 0.9700
C11 H11B 0.9700
C12 C13 1.378(3)
C12 C17 1.380(3)
C13 C14 1.383(3)
C13 H13 0.9300
C14 C15 1.378(4)
C14 H14 0.9300
C15 C16 1.356(4)
C15 H15 0.9300
C16 C17 1.379(3)
C16 H16 0.9300
C17 H17 0.9300
N1 N2 1.345(2)
O2 H2A 0.8200

loop_
_geom_hbond_atom_site_label_D
_geom_hbond_atom_site_label_H
_geom_hbond_atom_site_label_A
_geom_hbond_site_symmetry_A
_geom_hbond_distance_DH
_geom_hbond_distance_HA
_geom_hbond_distance_DA
_geom_hbond_angle_DHA
_geom_hbond_publ_flag
O2 H2A O1 3_576 0.82 1.85 2.662(2) 172.9 y

loop_
_geom_torsion_atom_site_label_1
_geom_torsion_atom_site_label_2
_geom_torsion_atom_site_label_3
_geom_torsion_atom_site_label_4
_geom_torsion
C6 C1 C2 C3 0.5(4)
C1 C2 C3 C4 -0.5(4)
C2 C3 C4 C5 0.0(3)
C2 C3 C4 C7 -178.3(2)
C3 C4 C5 C6 0.4(3)
C7 C4 C5 C6 178.70(19)
C2 C1 C6 C5 -0.1(4)
C4 C5 C6 C1 -0.4(4)
C3 C4 C7 N1 159.65(19)
C5 C4 C7 N1 -18.6(3)
C3 C4 C7 C8 -17.8(3)
C5 C4 C7 C8 163.97(19)
N1 C7 C8 C9 -0.4(2)
C4 C7 C8 C9 177.26(18)
C7 C8 C9 N2 0.2(2)
C7 C8 C9 C10 -179.40(17)
N2 C9 C10 O1 3.0(3)
C8 C9 C10 O1 -177.48(19)
N2 C9 C10 O2 -175.67(17)
C8 C9 C10 O2 3.9(3)
N2 C11 C12 C13 38.8(3)
N2 C11 C12 C17 -144.13(18)
C17 C12 C13 C14 -0.2(3)
C11 C12 C13 C14 176.9(2)
C12 C13 C14 C15 -0.1(4)
C13 C14 C15 C16 0.3(4)
C14 C15 C16 C17 -0.2(4)
C15 C16 C17 C12 -0.2(4)
C13 C12 C17 C16 0.4(3)
C11 C12 C17 C16 -176.8(2)
C8 C7 N1 N2 0.4(2)
C4 C7 N1 N2 -177.49(16)
C7 N1 N2 C9 -0.3(2)
C7 N1 N2 C11 178.09(16)
C8 C9 N2 N1 0.0(2)
C10 C9 N2 N1 179.64(16)
C8 C9 N2 C11 -178.03(18)
C10 C9 N2 C11 1.6(3)
C12 C11 N2 N1 81.3(2)
C12 C11 N2 C9 -100.7(2)

loop_
_cod_related_entry_id
_cod_related_entry_database
_cod_related_entry_code
1 ChemSpider 13122092
